data_7053151
loop_
_publ_author_name
'Li, Zongze'
'Du, Lin'
'Zhou, Jie'
'Li, Lin'
'Hu, Yan'
'Qiao, Yongfeng'
'Xie, Mingjin'
'Zhao, Qihua'

_publ_section_title
;
 A chiral porous cobalt--organic framework based on reinforced
 sinusoidal-like SBUs involving in situ-generated formate
;
_journal_issue 8
_journal_name_full 'New Journal of Chemistry'
_journal_page_first 2473
_journal_paper_doi 10.1039/c3nj00236e
_journal_volume 37
_journal_year 2013
_chemical_formula_sum 'C15 H15 Co N3 O5'
_chemical_formula_weight 376.23
_chemical_name_systematic
;
?
;
_space_group_IT_number 7
_symmetry_cell_setting monoclinic
_symmetry_space_group_name_Hall 'P -2yac'
_symmetry_space_group_name_H-M 'P 1 n 1'
_atom_sites_solution_hydrogens geom
_atom_sites_solution_primary direct
_atom_sites_solution_secondary difmap
_audit_creation_method SHELXL-97
_cell_angle_alpha 90.00
_cell_angle_beta 91.227(2)
_cell_angle_gamma 90.00
_cell_formula_units_Z 2
_cell_length_a 6.3070(10)
_cell_length_b 12.611(2)
_cell_length_c 10.4919(17)
_cell_measurement_temperature 298(2)
_cell_volume 834.3(2)
_computing_cell_refinement 'Bruker SMART'
_computing_data_collection 'Bruker SMART'
_computing_data_reduction 'Bruker SAINT'
_computing_molecular_graphics 'Diamond 3.1'
_computing_publication_material 'Diamond 3.1'
_computing_structure_refinement 'SHELXL-97 (Sheldrick, 1997)'
_computing_structure_solution 'SHELXS-97 (Sheldrick, 1990)'
_diffrn_ambient_temperature 298(2)
_diffrn_measured_fraction_theta_full 0.991
_diffrn_measured_fraction_theta_max 0.991
_diffrn_measurement_device_type 'CCD area detector'
_diffrn_measurement_method 'phi and omega scans'
_diffrn_radiation_monochromator graphite
_diffrn_radiation_source 'fine-focus sealed tube'
_diffrn_radiation_type MoK\a
_diffrn_radiation_wavelength 0.71073
_diffrn_reflns_av_R_equivalents 0.0401
_diffrn_reflns_av_sigmaI/netI 0.0604
_diffrn_reflns_limit_h_max 7
_diffrn_reflns_limit_h_min -7
_diffrn_reflns_limit_k_max 15
_diffrn_reflns_limit_k_min -15
_diffrn_reflns_limit_l_max 8
_diffrn_reflns_limit_l_min -12
_diffrn_reflns_number 4658
_diffrn_reflns_theta_full 25.24
_diffrn_reflns_theta_max 25.24
_diffrn_reflns_theta_min 1.61
_exptl_absorpt_coefficient_mu 1.058
_exptl_absorpt_correction_T_max 0.7779
_exptl_absorpt_correction_T_min 0.7490
_exptl_absorpt_correction_type multi-scan
_exptl_absorpt_process_details 'SADABS (Bruker, 2003)'
_exptl_crystal_colour purple
_exptl_crystal_density_diffrn 1.498
_exptl_crystal_density_method 'not measured'
_exptl_crystal_description block
_exptl_crystal_F_000 386
_exptl_crystal_size_max 0.26
_exptl_crystal_size_mid 0.21
_exptl_crystal_size_min 0.18
_refine_diff_density_max 1.282
_refine_diff_density_min -0.390
_refine_diff_density_rms 0.089
_refine_ls_abs_structure_details 'Flack H D (1983), Acta Cryst. A39, 876-881'
_refine_ls_abs_structure_Flack 0.07(4)
_refine_ls_extinction_method none
_refine_ls_goodness_of_fit_ref 1.013
_refine_ls_hydrogen_treatment constr
_refine_ls_matrix_type full
_refine_ls_number_parameters 218
_refine_ls_number_reflns 2244
_refine_ls_number_restraints 50
_refine_ls_restrained_S_all 1.023
_refine_ls_R_factor_all 0.0601
_refine_ls_R_factor_gt 0.0514
_refine_ls_shift/su_max 0.001
_refine_ls_shift/su_mean 0.000
_refine_ls_structure_factor_coef Fsqd
_refine_ls_weighting_details 'calc w=1/[\s^2^(Fo^2^)+(0.0992P)^2^+0.0000P] where P=(Fo^2^+2Fc^2^)/3'
_refine_ls_weighting_scheme calc
_refine_ls_wR_factor_gt 0.1363
_refine_ls_wR_factor_ref 0.1419
_reflns_number_gt 1917
_reflns_number_total 2244
_reflns_threshold_expression >2sigma(I)
_cod_data_source_file c3nj00236e.txt
_cod_data_source_block 2
_cod_original_sg_symbol_H-M Pn
_cod_database_code 7053151

loop_
_symmetry_equiv_pos_as_xyz
'x, y, z'
'x+1/2, -y, z+1/2'

loop_
_atom_site_label
_atom_site_type_symbol
_atom_site_fract_x
_atom_site_fract_y
_atom_site_fract_z
_atom_site_U_iso_or_equiv
_atom_site_adp_type
_atom_site_occupancy
_atom_site_symmetry_multiplicity
_atom_site_calc_flag
_atom_site_refinement_flags
C5 C 0.7927(9) 0.3961(5) 1.1378(6) 0.0385(15) Uani 1 1 d .
N1 N 0.9823(8) 0.3562(4) 1.1190(5) 0.0349(12) Uani 1 1 d .
C12 C 1.0233(9) 1.0880(5) 0.3653(6) 0.0341(14) Uani 1 1 d .
Co1 Co 0.6280(2) 0.75374(5) 0.74005(18) 0.0305(3) Uani 1 1 d .
O1 O 0.5592(7) 0.6432(4) 0.9013(5) 0.0438(12) Uani 1 1 d .
O2 O 0.8658(7) 0.6524(3) 0.8048(5) 0.0450(12) Uani 1 1 d .
O3 O 1.2114(7) 1.1153(4) 0.3767(5) 0.0446(12) Uani 1 1 d .
O4 O 0.8998(7) 1.1345(3) 0.2845(5) 0.0438(11) Uani 1 1 d .
O5 O 0.2145(19) 0.2873(10) 0.7626(13) 0.154(5) Uani 1 1 d .
N2 N 0.7708(8) 0.8437(4) 0.6024(5) 0.0357(12) Uani 1 1 d .
N3 N 0.5363(18) 0.2634(7) 0.6728(13) 0.096(2) Uani 1 1 d U
C1 C 1.1011(11) 0.3979(6) 1.0265(8) 0.0467(18) Uani 1 1 d .
H1A H 1.2355 0.3702 1.0132 0.056 Uiso 1 1 calc R
C2 C 1.0289(11) 0.4814(6) 0.9501(7) 0.0500(19) Uani 1 1 d .
H2A H 1.1134 0.5087 0.8864 0.060 Uiso 1 1 calc R
C3 C 0.8276(10) 0.5233(5) 0.9708(7) 0.0380(15) Uani 1 1 d .
C4 C 0.7089(10) 0.4807(5) 1.0664(7) 0.0404(16) Uani 1 1 d .
H4A H 0.5752 0.5076 1.0834 0.048 Uiso 1 1 calc R
H5A H 0.7089 0.3665 1.1998 0.048 Uiso 1 1 d R
C6 C 0.7424(11) 0.6148(5) 0.8905(7) 0.0385(16) Uani 1 1 d .
C7 C 0.9693(10) 0.8791(5) 0.6158(7) 0.0405(15) Uani 1 1 d .
H7A H 1.0532 0.8494 0.6805 0.049 Uiso 1 1 calc R
C8 C 1.0587(10) 0.9552(5) 0.5426(7) 0.0406(15) Uani 1 1 d .
H8A H 1.1966 0.9782 0.5591 0.049 Uiso 1 1 calc R
C9 C 0.9363(10) 0.9984(5) 0.4408(7) 0.0365(14) Uani 1 1 d .
C10 C 0.7330(10) 0.9599(5) 0.4238(7) 0.0456(17) Uani 1 1 d .
H10A H 0.6467 0.9867 0.3584 0.055 Uiso 1 1 calc R
C11 C 0.6575(10) 0.8831(5) 0.5015(7) 0.0411(16) Uani 1 1 d .
H11A H 0.5222 0.8564 0.4849 0.049 Uiso 1 1 calc R
C13 C 0.321(2) 0.2485(8) 0.6791(17) 0.098(3) Uani 1 1 d U
H13A H 0.2541 0.2070 0.6170 0.117 Uiso 1 1 calc R
C14 C 0.630(2) 0.3259(11) 0.7717(15) 0.123(3) Uani 1 1 d U
H14A H 0.7801 0.3310 0.7593 0.185 Uiso 1 1 calc R
H14B H 0.6045 0.2933 0.8526 0.185 Uiso 1 1 calc R
H14C H 0.5689 0.3956 0.7700 0.185 Uiso 1 1 calc R
C15 C 0.650(2) 0.2189(11) 0.5740(16) 0.112(3) Uani 1 1 d U
H15A H 0.5559 0.1784 0.5199 0.168 Uiso 1 1 calc R
H15B H 0.7587 0.1734 0.6088 0.168 Uiso 1 1 calc R
H15C H 0.7139 0.2743 0.5252 0.168 Uiso 1 1 calc R

loop_
_atom_site_aniso_label
_atom_site_aniso_U_11
_atom_site_aniso_U_22
_atom_site_aniso_U_33
_atom_site_aniso_U_23
_atom_site_aniso_U_13
_atom_site_aniso_U_12
C5 0.043(3) 0.036(3) 0.037(4) 0.006(3) 0.015(3) -0.003(3)
N1 0.038(3) 0.036(3) 0.032(3) 0.004(3) 0.006(2) -0.001(2)
C12 0.045(3) 0.030(3) 0.027(3) 0.004(3) -0.002(3) -0.001(3)
Co1 0.0449(4) 0.0204(3) 0.0263(4) 0.0005(4) 0.0005(3) 0.0013(3)
O1 0.049(3) 0.042(3) 0.040(3) 0.009(2) 0.006(2) 0.019(2)
O2 0.056(3) 0.034(2) 0.045(3) 0.013(2) 0.005(2) 0.006(2)
O3 0.041(3) 0.052(3) 0.041(3) 0.017(2) -0.003(2) -0.011(2)
O4 0.051(2) 0.037(2) 0.043(3) 0.017(2) -0.008(2) -0.0050(19)
O5 0.195(13) 0.172(9) 0.097(8) -0.007(9) 0.052(9) 0.047(9)
N2 0.042(3) 0.032(3) 0.034(3) 0.012(2) -0.002(2) 0.000(2)
N3 0.102(3) 0.091(4) 0.095(4) -0.013(3) 0.001(3) -0.001(3)
C1 0.045(4) 0.037(4) 0.058(5) -0.001(4) 0.010(4) 0.007(3)
C2 0.052(4) 0.046(4) 0.052(5) 0.019(4) 0.022(4) 0.011(3)
C3 0.045(3) 0.033(4) 0.036(4) 0.007(3) 0.003(3) 0.001(3)
C4 0.041(3) 0.041(4) 0.040(4) 0.011(3) 0.008(3) 0.010(3)
C6 0.048(4) 0.037(4) 0.031(4) 0.005(3) 0.006(3) 0.006(3)
C7 0.048(3) 0.029(3) 0.044(4) 0.013(3) -0.013(3) -0.001(3)
C8 0.040(3) 0.040(4) 0.042(4) 0.011(3) -0.007(3) -0.002(3)
C9 0.043(3) 0.030(3) 0.037(4) 0.006(3) -0.002(3) -0.005(2)
C10 0.049(4) 0.050(4) 0.038(4) 0.014(3) -0.011(3) -0.006(3)
C11 0.049(4) 0.031(3) 0.042(4) 0.009(3) -0.015(3) -0.007(3)
C13 0.102(3) 0.095(4) 0.095(4) -0.003(3) 0.004(3) 0.001(3)
C14 0.127(5) 0.124(5) 0.118(5) -0.023(4) -0.012(4) -0.005(4)
C15 0.113(5) 0.117(5) 0.107(5) -0.010(4) 0.011(4) 0.011(4)

loop_
_atom_type_symbol
_atom_type_description
_atom_type_scat_dispersion_real
_atom_type_scat_dispersion_imag
_atom_type_scat_source
C C 0.0033 0.0016 'International Tables Vol C Tables 4.2.6.8 and 6.1.1.4'
H H 0.0000 0.0000 'International Tables Vol C Tables 4.2.6.8 and 6.1.1.4'
N N 0.0061 0.0033 'International Tables Vol C Tables 4.2.6.8 and 6.1.1.4'
O O 0.0106 0.0060 'International Tables Vol C Tables 4.2.6.8 and 6.1.1.4'
Co Co 0.3494 0.9721 'International Tables Vol C Tables 4.2.6.8 and 6.1.1.4'

loop_
_geom_angle_atom_site_label_1
_geom_angle_atom_site_label_2
_geom_angle_atom_site_label_3
_geom_angle
_geom_angle_site_symmetry_1
_geom_angle_site_symmetry_3
N1 C5 C4 123.0(6) . .
N1 C5 H5A 119.0 . .
C4 C5 H5A 118.0 . .
C5 N1 C1 118.7(6) . .
C5 N1 Co1 123.7(5) . 2_565
C1 N1 Co1 117.1(5) . 2_565
O3 C12 O4 120.2(5) . .
O3 C12 C9 121.5(5) . .
O4 C12 C9 118.2(5) . .
O3 C12 Co1 64.1(3) . 2_574
O4 C12 Co1 56.4(3) . 2_574
C9 C12 Co1 173.6(4) . 2_574
N2 Co1 O2 104.2(2) . .
N2 Co1 O4 95.7(2) . 2_475
O2 Co1 O4 147.7(2) . 2_475
N2 Co1 N1 97.6(2) . 2_464
O2 Co1 N1 95.53(19) . 2_464
O4 Co1 N1 106.9(2) 2_475 2_464
N2 Co1 O1 165.15(18) . .
O2 Co1 O1 61.32(18) . .
O4 Co1 O1 96.1(2) 2_475 .
N1 Co1 O1 87.5(2) 2_464 .
N2 Co1 O3 86.7(2) . 2_475
O2 Co1 O3 94.96(19) . 2_475
O4 Co1 O3 60.68(17) 2_475 2_475
N1 Co1 O3 167.30(18) 2_464 2_475
O1 Co1 O3 91.3(2) . 2_475
N2 Co1 C6 135.8(2) . .
O2 Co1 C6 31.7(2) . .
O4 Co1 C6 122.4(2) 2_475 .
N1 Co1 C6 92.1(2) 2_464 .
O1 Co1 C6 29.6(2) . .
O3 Co1 C6 93.0(3) 2_475 .
N2 Co1 C12 93.1(2) . 2_475
O2 Co1 C12 121.3(2) . 2_475
O4 Co1 C12 30.98(18) 2_475 2_475
N1 Co1 C12 137.6(2) 2_464 2_475
O1 Co1 C12 92.4(2) . 2_475
O3 Co1 C12 29.80(18) 2_475 2_475
C6 Co1 C12 108.1(2) . 2_475
C6 O1 Co1 85.0(4) . .
C6 O2 Co1 90.7(4) . .
C12 O3 Co1 86.1(4) . 2_574
C12 O4 Co1 92.6(4) . 2_574
C7 N2 C11 115.9(6) . .
C7 N2 Co1 122.3(4) . .
C11 N2 Co1 121.1(4) . .
C13 N3 C15 120.4(13) . .
C13 N3 C14 115.9(13) . .
C15 N3 C14 123.7(13) . .
N1 C1 C2 122.0(7) . .
N1 C1 H1A 119.0 . .
C2 C1 H1A 119.0 . .
C1 C2 C3 118.9(7) . .
C1 C2 H2A 120.5 . .
C3 C2 H2A 120.5 . .
C4 C3 C2 118.5(6) . .
C4 C3 C6 120.6(6) . .
C2 C3 C6 120.9(6) . .
C3 C4 C5 118.9(5) . .
C3 C4 H4A 120.6 . .
C5 C4 H4A 120.6 . .
O1 C6 O2 123.0(7) . .
O1 C6 C3 119.8(7) . .
O2 C6 C3 117.0(6) . .
O1 C6 Co1 65.4(4) . .
O2 C6 Co1 57.6(3) . .
C3 C6 Co1 173.3(5) . .
N2 C7 C8 125.2(6) . .
N2 C7 H7A 117.4 . .
C8 C7 H7A 117.4 . .
C7 C8 C9 118.2(6) . .
C7 C8 H8A 120.9 . .
C9 C8 H8A 120.9 . .
C10 C9 C8 116.9(6) . .
C10 C9 C12 123.4(6) . .
C8 C9 C12 119.5(5) . .
C11 C10 C9 120.7(6) . .
C11 C10 H10A 119.7 . .
C9 C10 H10A 119.7 . .
C10 C11 N2 122.9(6) . .
C10 C11 H11A 118.6 . .
N2 C11 H11A 118.6 . .
O5 C13 N3 122.7(16) . .
O5 C13 H13A 118.6 . .
N3 C13 H13A 118.6 . .
N3 C14 H14A 109.5 . .
N3 C14 H14B 109.5 . .
H14A C14 H14B 109.5 . .
N3 C14 H14C 109.5 . .
H14A C14 H14C 109.5 . .
H14B C14 H14C 109.5 . .
N3 C15 H15A 109.5 . .
N3 C15 H15B 109.5 . .
H15A C15 H15B 109.5 . .
N3 C15 H15C 109.5 . .
H15A C15 H15C 109.5 . .
H15B C15 H15C 109.5 . .

loop_
_geom_bond_atom_site_label_1
_geom_bond_atom_site_label_2
_geom_bond_distance
_geom_bond_site_symmetry_2
C5 N1 1.316(8) .
C5 C4 1.400(9) .
C5 H5A 0.9259 .
N1 C1 1.345(9) .
N1 Co1 2.081(5) 2_565
C12 O3 1.239(7) .
C12 O4 1.282(7) .
C12 C9 1.491(9) .
C12 Co1 2.487(6) 2_574
Co1 N2 2.059(5) .
Co1 O2 2.073(4) .
Co1 O4 2.075(4) 2_475
Co1 N1 2.081(5) 2_464
Co1 O1 2.242(5) .
Co1 O3 2.242(5) 2_475
Co1 C6 2.456(7) .
Co1 C12 2.487(6) 2_475
O1 C6 1.218(8) .
O2 C6 1.292(9) .
O3 Co1 2.242(5) 2_574
O4 Co1 2.075(4) 2_574
O5 C13 1.219(19) .
N2 C7 1.333(8) .
N2 C11 1.359(8) .
N3 C13 1.372(18) .
N3 C15 1.391(18) .
N3 C14 1.422(17) .
C1 C2 1.394(10) .
C1 H1A 0.9300 .
C2 C3 1.396(9) .
C2 H2A 0.9300 .
C3 C4 1.374(9) .
C3 C6 1.520(9) .
C4 H4A 0.9300 .
C7 C8 1.359(9) .
C7 H7A 0.9300 .
C8 C9 1.414(9) .
C8 H8A 0.9300 .
C9 C10 1.379(9) .
C10 C11 1.359(9) .
C10 H10A 0.9300 .
C11 H11A 0.9300 .
C13 H13A 0.9300 .
C14 H14A 0.9600 .
C14 H14B 0.9600 .
C14 H14C 0.9600 .
C15 H15A 0.9600 .
C15 H15B 0.9600 .
C15 H15C 0.9600 .

loop_
_geom_torsion_atom_site_label_1
_geom_torsion_atom_site_label_2
_geom_torsion_atom_site_label_3
_geom_torsion_atom_site_label_4
_geom_torsion
_geom_torsion_site_symmetry_1
_geom_torsion_site_symmetry_4
C4 C5 N1 C1 -0.3(10) . .
C4 C5 N1 Co1 170.6(5) . 2_565
N2 Co1 O1 C6 -12.1(11) . .
O2 Co1 O1 C6 1.0(4) . .
O4 Co1 O1 C6 -154.6(4) 2_475 .
N1 Co1 O1 C6 98.7(4) 2_464 .
O3 Co1 O1 C6 -93.9(4) 2_475 .
C12 Co1 O1 C6 -123.7(4) 2_475 .
N2 Co1 O2 C6 175.6(4) . .
O4 Co1 O2 C6 49.3(6) 2_475 .
N1 Co1 O2 C6 -85.1(4) 2_464 .
O1 Co1 O2 C6 -1.0(4) . .
O3 Co1 O2 C6 87.8(4) 2_475 .
C12 Co1 O2 C6 73.0(4) 2_475 .
O4 C12 O3 Co1 5.9(6) . 2_574
C9 C12 O3 Co1 -176.4(6) . 2_574
O3 C12 O4 Co1 -6.4(7) . 2_574
C9 C12 O4 Co1 175.8(5) . 2_574
O2 Co1 N2 C7 -39.8(5) . .
O4 Co1 N2 C7 114.6(5) 2_475 .
N1 Co1 N2 C7 -137.5(5) 2_464 .
O1 Co1 N2 C7 -27.9(12) . .
O3 Co1 N2 C7 54.5(5) 2_475 .
C6 Co1 N2 C7 -36.5(7) . .
C12 Co1 N2 C7 83.6(5) 2_475 .
O2 Co1 N2 C11 150.0(5) . .
O4 Co1 N2 C11 -55.7(5) 2_475 .
N1 Co1 N2 C11 52.3(5) 2_464 .
O1 Co1 N2 C11 161.8(7) . .
O3 Co1 N2 C11 -115.7(5) 2_475 .
C6 Co1 N2 C11 153.3(5) . .
C12 Co1 N2 C11 -86.6(5) 2_475 .
C5 N1 C1 C2 -0.4(11) . .
Co1 N1 C1 C2 -172.0(6) 2_565 .
N1 C1 C2 C3 0.4(11) . .
C1 C2 C3 C4 0.3(11) . .
C1 C2 C3 C6 179.6(7) . .
C2 C3 C4 C5 -1.0(10) . .
C6 C3 C4 C5 179.7(6) . .
N1 C5 C4 C3 1.0(11) . .
Co1 O1 C6 O2 -1.7(7) . .
Co1 O1 C6 C3 -175.2(6) . .
Co1 O2 C6 O1 1.8(8) . .
Co1 O2 C6 C3 175.5(5) . .
C4 C3 C6 O1 -8.0(11) . .
C2 C3 C6 O1 172.7(7) . .
C4 C3 C6 O2 178.1(6) . .
C2 C3 C6 O2 -1.2(10) . .
C4 C3 C6 Co1 -147(4) . .
C2 C3 C6 Co1 33(4) . .
N2 Co1 C6 O1 175.6(4) . .
O2 Co1 C6 O1 -178.3(7) . .
O4 Co1 C6 O1 30.4(5) 2_475 .
N1 Co1 C6 O1 -81.2(4) 2_464 .
O3 Co1 C6 O1 87.2(4) 2_475 .
C12 Co1 C6 O1 61.0(4) 2_475 .
N2 Co1 C6 O2 -6.1(6) . .
O4 Co1 C6 O2 -151.3(4) 2_475 .
N1 Co1 C6 O2 97.1(4) 2_464 .
O1 Co1 C6 O2 178.3(7) . .
O3 Co1 C6 O2 -94.5(4) 2_475 .
C12 Co1 C6 O2 -120.7(4) 2_475 .
N2 Co1 C6 C3 -43(4) . .
O2 Co1 C6 C3 -37(4) . .
O4 Co1 C6 C3 172(4) 2_475 .
N1 Co1 C6 C3 60(4) 2_464 .
O1 Co1 C6 C3 142(4) . .
O3 Co1 C6 C3 -131(4) 2_475 .
C12 Co1 C6 C3 -157(4) 2_475 .
C11 N2 C7 C8 4.6(10) . .
Co1 N2 C7 C8 -166.1(6) . .
N2 C7 C8 C9 -2.4(11) . .
C7 C8 C9 C10 0.2(10) . .
C7 C8 C9 C12 175.1(6) . .
O3 C12 C9 C10 -174.6(7) . .
O4 C12 C9 C10 3.2(10) . .
Co1 C12 C9 C10 36(5) 2_574 .
O3 C12 C9 C8 11.0(10) . .
O4 C12 C9 C8 -171.3(6) . .
Co1 C12 C9 C8 -138(4) 2_574 .
C8 C9 C10 C11 -0.6(10) . .
C12 C9 C10 C11 -175.3(7) . .
C9 C10 C11 N2 3.1(11) . .
C7 N2 C11 C10 -4.9(10) . .
Co1 N2 C11 C10 165.9(5) . .
C15 N3 C13 O5 -178.8(14) . .
C14 N3 C13 O5 1(2) . .
